data_7703158
loop_
_publ_author_name
'Bian, Chengming'
'Feng, Wenjing'
'Lei, Qunying'
'Huang, Haifeng'
'Li, Xia'
'Wang, Jianlong'
'Li, Chuan'
'Xiao, Zhongliang'

_publ_section_title
;
 A facile synthesis of energetic salts based on fully
 nitroamino-functionalized [1,2,4]triazolo[4,3-b][1,2,4]triazole.
;
_journal_issue 2
_journal_name_full 'Dalton transactions (Cambridge, England : 2003)'
_journal_page_first 368
_journal_page_last 374
_journal_paper_doi 10.1039/c9dt03829a
_journal_volume 49
_journal_year 2020
_chemical_formula_moiety 'C3 H N11 O6, H2 O, 2(C H6 N3)'
_chemical_formula_sum 'C5 H15 N17 O7'
_chemical_formula_weight 425.34
_space_group_crystal_system triclinic
_space_group_IT_number 2
_space_group_name_Hall '-P 1'
_space_group_name_H-M_alt 'P -1'
_atom_sites_solution_hydrogens mixed
_audit_creation_date 2019-03-13
_audit_creation_method
;
Olex2 1.2
(compiled 2018.05.29 svn.r3508 for OlexSys, GUI svn.r5506)
;
_audit_update_record
;
2019-10-29 deposited with the CCDC.	2019-12-03 downloaded from the CCDC.
;
_cell_angle_alpha 85.471(3)
_cell_angle_beta 80.793(4)
_cell_angle_gamma 82.300(3)
_cell_formula_units_Z 4
_cell_length_a 6.7723(3)
_cell_length_b 13.1291(5)
_cell_length_c 18.8628(8)
_cell_measurement_reflns_used 2443
_cell_measurement_temperature 189.7(10)
_cell_measurement_theta_max 72.8960
_cell_measurement_theta_min 4.7450
_cell_volume 1637.80(12)
_computing_cell_refinement 'CrysAlisPro 1.171.39.46 (Rigaku OD, 2018)'
_computing_data_collection 'CrysAlisPro 1.171.39.46 (Rigaku OD, 2018)'
_computing_data_reduction 'CrysAlisPro 1.171.39.46 (Rigaku OD, 2018)'
_computing_molecular_graphics 'Olex2 (Dolomanov et al., 2009)'
_computing_publication_material 'Olex2 (Dolomanov et al., 2009)'
_computing_structure_refinement 'ShelXL (Sheldrick, 2015)'
_computing_structure_solution 'A short history of SHELX (Sheldrick, 2007)/Bruker'
_diffrn_ambient_environment N~2~
_diffrn_ambient_temperature 189.7(10)
_diffrn_detector 'CCD plate'
_diffrn_detector_area_resol_mean 10.6525
_diffrn_detector_type Atlas
_diffrn_measured_fraction_theta_full 0.993
_diffrn_measured_fraction_theta_max 0.993
_diffrn_measurement_details
;
List of Runs (angles in degrees, time in seconds):

  # Type    Start    End  Width  t~exp~   \w     \q     \k     \f   Frames
#--------------------------------------------------------------------------
  1  \w    -67.00  21.00   1.00    1.00    --  -40.08  57.00 120.00   88
  2  \w   -115.00  -8.00   1.00    1.00    --  -40.08 -77.00 -30.00  107
  3  \w    -67.00  33.00   1.00    1.00    --  -40.08  57.00-120.00  100
  4  \w    107.00 171.00   1.00    1.00    --  105.48 125.00 -60.00   64
  5  \w     55.00 178.00   1.00    1.00    --  105.48  15.00   0.00  123
;
_diffrn_measurement_device 'four-circle diffractometer'
_diffrn_measurement_device_type 'SuperNova, Dual, Cu at home/near, Atlas'
_diffrn_measurement_method '\w scans'
_diffrn_orient_matrix_type 'CrysAlisPro convention (1999,Acta A55,543-557)'
_diffrn_orient_matrix_UB_11 0.1027915000
_diffrn_orient_matrix_UB_12 0.0074388000
_diffrn_orient_matrix_UB_13 0.0662738000
_diffrn_orient_matrix_UB_21 -0.1437086000
_diffrn_orient_matrix_UB_22 -0.0705642000
_diffrn_orient_matrix_UB_23 0.0447444000
_diffrn_orient_matrix_UB_31 0.1505264000
_diffrn_orient_matrix_UB_32 -0.0950393000
_diffrn_orient_matrix_UB_33 -0.0218868000
_diffrn_radiation_monochromator mirror
_diffrn_radiation_probe x-ray
_diffrn_radiation_type CuK\a
_diffrn_radiation_wavelength 1.54184
_diffrn_reflns_av_R_equivalents 0.0205
_diffrn_reflns_av_unetI/netI 0.0263
_diffrn_reflns_Laue_measured_fraction_full 0.993
_diffrn_reflns_Laue_measured_fraction_max 0.993
_diffrn_reflns_limit_h_max 8
_diffrn_reflns_limit_h_min -8
_diffrn_reflns_limit_k_max 12
_diffrn_reflns_limit_k_min -15
_diffrn_reflns_limit_l_max 22
_diffrn_reflns_limit_l_min -22
_diffrn_reflns_number 9467
_diffrn_reflns_point_group_measured_fraction_full 0.993
_diffrn_reflns_point_group_measured_fraction_max 0.993
_diffrn_reflns_theta_full 66.597
_diffrn_reflns_theta_max 66.597
_diffrn_reflns_theta_min 3.403
_diffrn_source 'micro-focus sealed X-ray tube'
_diffrn_source_type 'SuperNova (Cu) X-ray Source'
_exptl_absorpt_coefficient_mu 1.350
_exptl_absorpt_correction_T_max 1.00000
_exptl_absorpt_correction_T_min 0.29737
_exptl_absorpt_correction_type multi-scan
_exptl_absorpt_process_details
;
CrysAlisPro 1.171.39.46 (Rigaku Oxford Diffraction, 2018)
Empirical absorption correction using spherical harmonics,
 implemented in SCALE3 ABSPACK scaling algorithm.
;
_exptl_crystal_colour yellow
_exptl_crystal_density_diffrn 1.725
_exptl_crystal_description plate
_exptl_crystal_F_000 880
_exptl_crystal_size_max 0.17
_exptl_crystal_size_mid 0.16
_exptl_crystal_size_min 0.15
_refine_diff_density_max 0.201
_refine_diff_density_min -0.321
_refine_diff_density_rms 0.055
_refine_ls_extinction_method none
_refine_ls_goodness_of_fit_ref 1.036
_refine_ls_hydrogen_treatment mixed
_refine_ls_matrix_type full
_refine_ls_number_parameters 535
_refine_ls_number_reflns 5733
_refine_ls_number_restraints 12
_refine_ls_restrained_S_all 1.035
_refine_ls_R_factor_all 0.0416
_refine_ls_R_factor_gt 0.0363
_refine_ls_shift/su_max 0.001
_refine_ls_shift/su_mean 0.000
_refine_ls_structure_factor_coef Fsqd
_refine_ls_weighting_details 'w=1/[\s^2^(Fo^2^)+(0.0579P)^2^+0.4072P] where P=(Fo^2^+2Fc^2^)/3'
_refine_ls_weighting_scheme calc
_refine_ls_wR_factor_gt 0.0949
_refine_ls_wR_factor_ref 0.0989
_reflns_Friedel_coverage 0.000
_reflns_number_gt 5006
_reflns_number_total 5733
_reflns_threshold_expression 'I > 2\s(I)'
_cod_data_source_file c9dt03829a2.cif
_cod_data_source_block 1
_cod_database_code 7703158
_shelx_shelxl_version_number 2014/7
_chemical_oxdiff_usercomment C4A-A2G-ACE3
_shelx_space_group_comment
;
The symmetry employed for this shelxl refinement is uniquely defined
by the following loop, which should always be used as a source of
symmetry information in preference to the above space-group names.
They are only intended as comments.
;
_shelx_estimated_absorpt_t_max 0.823
_shelx_estimated_absorpt_t_min 0.803
_reflns_odcompleteness_completeness 59.28
_reflns_odcompleteness_iscentric 1
_reflns_odcompleteness_theta 66.97
_olex2_refinement_description
;
1. Fixed Uiso
 At 1.2 times of:
  All N(H) groups, All N(H,H) groups
 At 1.5 times of:
  All O(H,H) groups
2. Uiso/Uaniso restraints and constraints
Uanis(O2WA) \\sim Ueq: with sigma of 0.01 and sigma for terminal atoms of 0.02
Uanis(O2W) \\sim Ueq: with sigma of 0.01 and sigma for terminal atoms of 0.02
Uanis(O2W) = Uanis(O2WA)
3. Others
 Sof(O2WA)=Sof(H2WC)=Sof(H2WD)=1-FVAR(1)
 Sof(O2W)=Sof(H2WA)=Sof(H2WB)=FVAR(1)
4.a Riding coordinates:
 O2W(H2WA,H2WB), O2WA(H2WC,H2WD)
4.b Aromatic/amide H refined with riding coordinates:
 N3(H3), N13(H13)
4.c X=CH2 refined with riding coordinates:
 N26(H26A,H26B), N27(H27A,H27B), N28(H28B,H28A), N29(H29A,H29B), N30(H30A,
 H30B), N31(H31B,H31A), N32(H32A,H32B), N33(H33A,H33B), N34(H34A,H34B),
 N23(H23B,H23A), N24(H24A,H24B), N25(H25B,H25A)
;
_olex2_submission_special_instructions 'No special instructions were received'
_oxdiff_exptl_absorpt_empirical_details
;
Empirical correction (ABSPACK) includes:
- Absorption correction using spherical harmonics
- Frame scaling
;
_oxdiff_exptl_absorpt_empirical_full_max 2.674
_oxdiff_exptl_absorpt_empirical_full_min 0.509

loop_
_space_group_symop_operation_xyz
'x, y, z'
'-x, -y, -z'

loop_
_atom_site_label
_atom_site_type_symbol
_atom_site_fract_x
_atom_site_fract_y
_atom_site_fract_z
_atom_site_U_iso_or_equiv
_atom_site_adp_type
_atom_site_occupancy
_atom_site_site_symmetry_order
_atom_site_calc_flag
_atom_site_refinement_flags_posn
_atom_site_refinement_flags_adp
_atom_site_refinement_flags_occupancy
_atom_site_disorder_assembly
_atom_site_disorder_group
O1 O 0.08933(19) 1.69278(9) 0.97610(6) 0.0282(3) Uani 1 1 d . . . . .
O2 O 0.0790(2) 1.64491(9) 1.08957(6) 0.0295(3) Uani 1 1 d . . . . .
O3 O 0.81688(18) 1.31231(9) 0.76950(7) 0.0290(3) Uani 1 1 d . . . . .
O5 O 0.6035(2) 1.15359(9) 1.00275(6) 0.0312(3) Uani 1 1 d . . . . .
O6 O 0.68569(19) 1.02402(9) 0.93444(6) 0.0287(3) Uani 1 1 d . . . . .
N1 N 0.1288(2) 1.62630(10) 1.02484(7) 0.0210(3) Uani 1 1 d . . . . .
N2 N 0.2242(2) 1.53300(10) 1.01075(7) 0.0213(3) Uani 1 1 d . . . . .
N3 N 0.2384(2) 1.56742(10) 0.87752(7) 0.0205(3) Uani 1 1 d . . . . .
H3 H 0.1851 1.6306 0.8751 0.025 Uiso 1 1 calc R . . . .
N4 N 0.3042(2) 1.51022(10) 0.81690(7) 0.0212(3) Uani 1 1 d . . . . .
N5 N 0.3527(2) 1.41984(10) 0.91899(7) 0.0186(3) Uani 1 1 d . . . . .
N6 N 0.4241(2) 1.32535(10) 0.95018(7) 0.0200(3) Uani 1 1 d . . . . .
N7 N 0.5675(2) 1.17066(10) 0.88505(7) 0.0219(3) Uani 1 1 d . . . . .
N8 N 0.6178(2) 1.11692(10) 0.94341(7) 0.0216(3) Uani 1 1 d . . . . .
N9 N 0.4927(2) 1.29519(10) 0.75769(7) 0.0215(3) Uani 1 1 d . . . . .
N10 N 0.6884(2) 1.29532(10) 0.73270(7) 0.0217(3) Uani 1 1 d . . . . .
N20 N 0.4553(2) 1.32636(10) 0.82855(7) 0.0214(3) Uani 1 1 d . . . . .
C1 C 0.2662(2) 1.51462(12) 0.93992(8) 0.0186(3) Uani 1 1 d . . . . .
C2 C 0.3706(2) 1.42212(12) 0.84674(8) 0.0187(3) Uani 1 1 d . . . . .
C3 C 0.4863(2) 1.27022(12) 0.89307(8) 0.0194(3) Uani 1 1 d . . . . .
O4 O 0.73634(19) 1.27751(9) 0.66732(6) 0.0296(3) Uani 1 1 d . . . A 1
O1W O 0.6143(2) 1.10820(12) 0.59924(7) 0.0357(3) Uani 1 1 d . . . . .
H1WA H 0.639(4) 1.171(3) 0.6065(16) 0.074(9) Uiso 1 1 d . . . . .
H1WB H 0.620(4) 1.105(2) 0.5551(16) 0.058(8) Uiso 1 1 d . . . . .
O8 O 0.00079(19) 1.23323(9) 0.41259(6) 0.0264(3) Uani 1 1 d . . . . .
O9 O 0.5209(2) 0.73849(10) 0.49843(6) 0.0354(3) Uani 1 1 d . . . . .
O10 O 0.6637(2) 0.62308(9) 0.56876(6) 0.0301(3) Uani 1 1 d . . . . .
O11 O 0.11664(18) 0.76251(9) 0.73405(6) 0.0275(3) Uani 1 1 d . . . . .
O12 O 0.2363(2) 0.77245(9) 0.83399(6) 0.0303(3) Uani 1 1 d . . . . .
N11 N 0.0225(2) 1.20961(10) 0.47654(7) 0.0203(3) Uani 1 1 d . . . . .
N12 N 0.1239(2) 1.11759(10) 0.48979(7) 0.0205(3) Uani 1 1 d . . . . .
N13 N 0.0814(2) 1.14092(10) 0.62177(7) 0.0203(3) Uani 1 1 d . . . . .
H13 H 0.0189 1.2024 0.6236 0.024 Uiso 1 1 calc R . . . .
N14 N 0.1284(2) 1.08149(10) 0.68284(7) 0.0207(3) Uani 1 1 d . . . . .
N15 N 0.2370(2) 1.00157(10) 0.58121(7) 0.0178(3) Uani 1 1 d . . . . .
N16 N 0.3443(2) 0.91339(10) 0.55064(7) 0.0194(3) Uani 1 1 d . . . . .
N17 N 0.4967(2) 0.76150(10) 0.61709(7) 0.0216(3) Uani 1 1 d . . . . .
N18 N 0.5593(2) 0.70837(10) 0.55903(7) 0.0218(3) Uani 1 1 d . . . . .
N19 N 0.3136(2) 0.90372(10) 0.67237(7) 0.0195(3) Uani 1 1 d . . . . .
N21 N 0.3455(2) 0.87207(10) 0.74288(7) 0.0202(3) Uani 1 1 d . . . . .
N22 N 0.2269(2) 0.80024(10) 0.76909(7) 0.0211(3) Uani 1 1 d . . . . .
N26 N 0.7591(2) 0.52267(12) 0.70171(9) 0.0353(4) Uani 1 1 d . . . . .
H26A H 0.7261 0.5495 0.6615 0.042 Uiso 1 1 calc R . . . .
H26B H 0.8072 0.4588 0.7053 0.042 Uiso 1 1 calc R . . . .
N27 N 0.6621(2) 0.67776(12) 0.75204(9) 0.0323(4) Uani 1 1 d . . . . .
H27A H 0.6453 0.7150 0.7886 0.039 Uiso 1 1 calc R . . . .
H27B H 0.6309 0.7044 0.7116 0.039 Uiso 1 1 calc R . . . .
N28 N 0.7838(2) 0.53912(12) 0.82037(9) 0.0339(4) Uani 1 1 d . . . . .
H28B H 0.7669 0.5765 0.8568 0.041 Uiso 1 1 calc R . . . .
H28A H 0.8320 0.4753 0.8244 0.041 Uiso 1 1 calc R . . . .
N29 N -0.2102(2) 0.91638(12) 0.80089(8) 0.0331(4) Uani 1 1 d . . . . .
H29A H -0.2451 0.9417 0.8424 0.040 Uiso 1 1 calc R . . . .
H29B H -0.1372 0.8577 0.7970 0.040 Uiso 1 1 calc R . . . .
N30 N -0.2182(2) 0.92984(11) 0.67854(8) 0.0280(3) Uani 1 1 d . . . . .
H30A H -0.2582 0.9638 0.6415 0.034 Uiso 1 1 calc R . . . .
H30B H -0.1453 0.8712 0.6739 0.034 Uiso 1 1 calc R . . . .
N31 N -0.3813(2) 1.05805(11) 0.74994(8) 0.0278(3) Uani 1 1 d . . . . .
H31B H -0.4211 1.0919 0.7128 0.033 Uiso 1 1 calc R . . . .
H31A H -0.4144 1.0829 0.7916 0.033 Uiso 1 1 calc R . . . .
N32 N 0.2419(2) 0.98971(11) 0.88064(7) 0.0266(3) Uani 1 1 d . . . . .
H32A H 0.2826 0.9494 0.9150 0.032 Uiso 1 1 calc R . . . .
H32B H 0.2633 0.9698 0.8374 0.032 Uiso 1 1 calc R . . . .
N33 N 0.0839(2) 1.14572(11) 0.84183(8) 0.0287(3) Uani 1 1 d . . . . .
H33A H 0.1053 1.1266 0.7984 0.034 Uiso 1 1 calc R . . . .
H33B H 0.0221 1.2058 0.8512 0.034 Uiso 1 1 calc R . . . .
N34 N 0.1147(2) 1.11206(11) 0.96122(7) 0.0271(3) Uani 1 1 d . . . . .
H34A H 0.1559 1.0712 0.9952 0.032 Uiso 1 1 calc R . . . .
H34B H 0.0528 1.1722 0.9706 0.032 Uiso 1 1 calc R . . . .
C4 C 0.3896(2) 0.85562(12) 0.60824(8) 0.0185(3) Uani 1 1 d . . . . .
C5 C 0.2230(2) 0.99787(12) 0.65348(8) 0.0180(3) Uani 1 1 d . . . . .
C6 C 0.1418(2) 1.09416(12) 0.55983(8) 0.0183(3) Uani 1 1 d . . . . .
C7 C -0.2691(3) 0.96791(13) 0.74290(9) 0.0240(4) Uani 1 1 d . . . . .
C8 C 0.1465(2) 1.08245(12) 0.89431(9) 0.0210(3) Uani 1 1 d . . . . .
C9 C 0.7359(3) 0.57982(14) 0.75810(10) 0.0272(4) Uani 1 1 d . . . . .
O7 O -0.04848(19) 1.26996(9) 0.52502(6) 0.0285(3) Uani 1 1 d . . . B 1
N23 N 0.2230(2) 0.56811(11) 0.65796(8) 0.0304(3) Uani 1 1 d . . . . .
H23B H 0.1729 0.6305 0.6484 0.036 Uiso 1 1 calc R . . . .
H23A H 0.2517 0.5496 0.7003 0.036 Uiso 1 1 calc R . . . .
N24 N 0.2121(3) 0.52877(12) 0.54254(8) 0.0366(4) Uani 1 1 d . . . . .
H24A H 0.2321 0.4846 0.5100 0.044 Uiso 1 1 calc R . . . .
H24B H 0.1635 0.5913 0.5327 0.044 Uiso 1 1 calc R . . . .
N25 N 0.3304(3) 0.40428(12) 0.62185(8) 0.0393(4) Uani 1 1 d . . . . .
H25B H 0.3499 0.3607 0.5890 0.047 Uiso 1 1 calc R . . . .
H25A H 0.3595 0.3852 0.6640 0.047 Uiso 1 1 calc R . . . .
C10 C 0.2559(3) 0.50064(13) 0.60759(9) 0.0254(4) Uani 1 1 d . . . . .
O2W O -0.2663(4) 0.72730(14) 0.89968(9) 0.0414(5) Uani 0.821(4) 1 d . U P C 1
H2WA H -0.1823 0.7246 0.9364 0.062 Uiso 0.821(4) 1 d R . P C 1
H2WB H -0.4049 0.7302 0.9216 0.062 Uiso 0.821(4) 1 d R . P C 1
O2WA O -0.3879(18) 0.7143(7) 0.8935(4) 0.0414(5) Uani 0.179(4) 1 d . U P C 2
H2WC H -0.3122 0.6947 0.9324 0.062 Uiso 0.179(4) 1 d R . P C 2
H2WD H -0.5271 0.7330 0.9126 0.062 Uiso 0.179(4) 1 d R . P C 2

loop_
_atom_site_aniso_label
_atom_site_aniso_U_11
_atom_site_aniso_U_22
_atom_site_aniso_U_33
_atom_site_aniso_U_23
_atom_site_aniso_U_13
_atom_site_aniso_U_12
O1 0.0463(7) 0.0186(6) 0.0172(6) 0.0012(4) -0.0067(5) 0.0061(5)
O2 0.0467(8) 0.0249(6) 0.0143(6) -0.0050(5) -0.0027(5) 0.0051(5)
O3 0.0310(6) 0.0292(6) 0.0278(6) 0.0003(5) -0.0111(5) -0.0003(5)
O5 0.0504(8) 0.0242(6) 0.0190(6) -0.0032(5) -0.0133(5) 0.0062(5)
O6 0.0435(7) 0.0158(6) 0.0250(6) -0.0001(5) -0.0094(5) 0.0070(5)
N1 0.0287(7) 0.0183(7) 0.0159(7) -0.0023(5) -0.0045(6) -0.0004(5)
N2 0.0312(8) 0.0169(7) 0.0145(7) -0.0012(5) -0.0040(6) 0.0026(6)
N3 0.0297(7) 0.0150(6) 0.0149(6) -0.0011(5) -0.0027(5) 0.0032(5)
N4 0.0289(7) 0.0194(7) 0.0134(6) -0.0012(5) -0.0017(5) 0.0027(5)
N5 0.0268(7) 0.0154(6) 0.0122(6) 0.0007(5) -0.0034(5) 0.0012(5)
N6 0.0287(7) 0.0142(6) 0.0155(6) 0.0012(5) -0.0039(5) 0.0028(5)
N7 0.0317(8) 0.0178(7) 0.0147(6) 0.0001(5) -0.0050(6) 0.0029(6)
N8 0.0273(7) 0.0181(7) 0.0183(7) -0.0007(5) -0.0041(5) 0.0011(5)
N9 0.0293(7) 0.0219(7) 0.0120(6) -0.0034(5) -0.0027(5) 0.0027(6)
N10 0.0308(8) 0.0166(6) 0.0153(6) 0.0004(5) -0.0039(6) 0.0051(5)
N20 0.0323(8) 0.0178(7) 0.0120(6) -0.0010(5) -0.0024(5) 0.0036(6)
C1 0.0228(8) 0.0167(7) 0.0165(7) -0.0007(6) -0.0036(6) -0.0020(6)
C2 0.0236(8) 0.0183(8) 0.0134(7) -0.0013(6) -0.0023(6) -0.0003(6)
C3 0.0245(8) 0.0189(8) 0.0142(7) 0.0014(6) -0.0041(6) 0.0000(6)
O4 0.0391(7) 0.0304(7) 0.0146(6) -0.0027(5) 0.0011(5) 0.0077(5)
O1W 0.0542(9) 0.0361(8) 0.0173(7) 0.0010(5) -0.0091(6) -0.0048(6)
O8 0.0382(7) 0.0251(6) 0.0146(6) 0.0031(4) -0.0086(5) 0.0038(5)
O9 0.0573(9) 0.0288(7) 0.0181(6) -0.0052(5) -0.0118(6) 0.0111(6)
O10 0.0425(7) 0.0195(6) 0.0253(6) -0.0030(5) -0.0066(5) 0.0096(5)
O11 0.0336(7) 0.0239(6) 0.0268(6) -0.0045(5) -0.0064(5) -0.0062(5)
O12 0.0562(8) 0.0189(6) 0.0141(6) 0.0038(4) -0.0048(5) -0.0018(5)
N11 0.0250(7) 0.0193(7) 0.0152(7) 0.0016(5) -0.0034(5) 0.0013(5)
N12 0.0278(7) 0.0182(7) 0.0145(6) 0.0012(5) -0.0053(5) 0.0022(5)
N13 0.0282(7) 0.0159(6) 0.0153(6) 0.0010(5) -0.0042(5) 0.0031(5)
N14 0.0287(7) 0.0188(7) 0.0133(6) 0.0020(5) -0.0045(5) 0.0018(5)
N15 0.0240(7) 0.0161(6) 0.0124(6) -0.0002(5) -0.0034(5) 0.0009(5)
N16 0.0265(7) 0.0153(6) 0.0156(6) -0.0014(5) -0.0036(5) 0.0014(5)
N17 0.0302(7) 0.0184(7) 0.0149(6) -0.0014(5) -0.0039(6) 0.0025(6)
N18 0.0300(7) 0.0172(7) 0.0179(7) -0.0009(5) -0.0048(6) 0.0002(6)
N19 0.0290(7) 0.0169(6) 0.0117(6) 0.0006(5) -0.0046(5) 0.0015(5)
N21 0.0321(7) 0.0176(7) 0.0112(6) 0.0023(5) -0.0064(5) -0.0023(5)
N22 0.0317(8) 0.0144(6) 0.0159(7) -0.0017(5) -0.0029(6) 0.0018(5)
N26 0.0465(10) 0.0288(8) 0.0287(8) 0.0055(6) -0.0066(7) -0.0009(7)
N27 0.0398(9) 0.0267(8) 0.0306(8) 0.0054(6) -0.0134(7) 0.0006(7)
N28 0.0412(9) 0.0291(8) 0.0327(9) 0.0068(6) -0.0164(7) -0.0012(7)
N29 0.0421(9) 0.0303(8) 0.0243(8) -0.0016(6) -0.0055(7) 0.0060(7)
N30 0.0338(8) 0.0263(7) 0.0231(7) -0.0078(6) -0.0021(6) -0.0001(6)
N31 0.0422(9) 0.0215(7) 0.0178(7) -0.0036(5) -0.0034(6) 0.0022(6)
N32 0.0402(8) 0.0208(7) 0.0175(7) -0.0023(5) -0.0082(6) 0.0055(6)
N33 0.0405(9) 0.0234(7) 0.0203(7) -0.0002(6) -0.0082(6) 0.0067(6)
N34 0.0407(8) 0.0203(7) 0.0185(7) -0.0022(5) -0.0072(6) 0.0060(6)
C4 0.0229(8) 0.0176(8) 0.0150(7) -0.0013(6) -0.0037(6) -0.0012(6)
C5 0.0229(8) 0.0188(8) 0.0125(7) 0.0003(6) -0.0038(6) -0.0022(6)
C6 0.0216(8) 0.0165(7) 0.0165(7) 0.0006(6) -0.0037(6) -0.0007(6)
C7 0.0286(9) 0.0221(8) 0.0211(8) -0.0016(6) -0.0009(7) -0.0055(7)
C8 0.0244(8) 0.0203(8) 0.0187(8) -0.0009(6) -0.0042(6) -0.0025(6)
C9 0.0238(9) 0.0279(9) 0.0294(9) 0.0082(7) -0.0061(7) -0.0050(7)
O7 0.0428(7) 0.0222(6) 0.0168(6) -0.0018(5) -0.0034(5) 0.0089(5)
N23 0.0423(9) 0.0243(8) 0.0241(8) -0.0053(6) -0.0074(7) 0.0022(6)
N24 0.0598(11) 0.0234(8) 0.0259(8) -0.0039(6) -0.0165(7) 0.0113(7)
N25 0.0665(12) 0.0263(8) 0.0247(8) -0.0059(6) -0.0194(8) 0.0135(8)
C10 0.0303(9) 0.0229(8) 0.0228(8) -0.0024(7) -0.0066(7) 0.0013(7)
O2W 0.0543(14) 0.0450(10) 0.0229(8) 0.0021(7) -0.0049(8) -0.0029(9)
O2WA 0.0543(14) 0.0450(10) 0.0229(8) 0.0021(7) -0.0049(8) -0.0029(9)

loop_
_atom_type_symbol
_atom_type_description
_atom_type_scat_dispersion_real
_atom_type_scat_dispersion_imag
_atom_type_scat_source
C C 0.0181 0.0091 'International Tables Vol C Tables 4.2.6.8 and 6.1.1.4'
H H 0.0000 0.0000 'International Tables Vol C Tables 4.2.6.8 and 6.1.1.4'
N N 0.0311 0.0180 'International Tables Vol C Tables 4.2.6.8 and 6.1.1.4'
O O 0.0492 0.0322 'International Tables Vol C Tables 4.2.6.8 and 6.1.1.4'

loop_
_geom_angle_atom_site_label_1
_geom_angle_atom_site_label_2
_geom_angle_atom_site_label_3
_geom_angle
O1 N1 N2 122.31(13)
O2 N1 O1 120.95(13)
O2 N1 N2 116.74(13)
N1 N2 C1 114.60(13)
N4 N3 H3 123.1
C1 N3 H3 123.1
C1 N3 N4 113.84(12)
C2 N4 N3 100.77(12)
C1 N5 N6 138.64(13)
C2 N5 N6 113.86(12)
C2 N5 C1 107.50(13)
C3 N6 N5 101.87(12)
N8 N7 C3 116.88(13)
O5 N8 O6 121.11(13)
O5 N8 N7 123.84(13)
O6 N8 N7 115.04(13)
N10 N9 N20 108.87(13)
O3 N10 N9 124.34(13)
O3 N10 O4 121.26(14)
O4 N10 N9 114.40(14)
C2 N20 N9 123.55(13)
C2 N20 C3 106.39(13)
C3 N20 N9 130.02(13)
N2 C1 N5 120.04(14)
N3 C1 N2 136.45(14)
N3 C1 N5 103.46(13)
N4 C2 N5 114.43(14)
N4 C2 N20 140.20(15)
N5 C2 N20 105.37(13)
N6 C3 N7 133.00(14)
N6 C3 N20 112.51(13)
N7 C3 N20 114.45(13)
H1WA O1W H1WB 107(3)
O8 N11 N12 116.47(13)
O8 N11 O7 120.96(13)
O7 N11 N12 122.57(13)
N11 N12 C6 114.72(13)
N14 N13 H13 122.8
C6 N13 H13 122.8
C6 N13 N14 114.39(12)
C5 N14 N13 100.49(12)
C5 N15 N16 113.30(12)
C5 N15 C6 107.79(13)
C6 N15 N16 138.89(13)
C4 N16 N15 102.03(12)
N18 N17 C4 117.44(13)
O9 N18 O10 120.54(13)
O9 N18 N17 123.71(13)
O10 N18 N17 115.75(13)
C4 N19 N21 129.18(12)
C5 N19 N21 123.65(13)
C5 N19 C4 106.53(12)
N22 N21 N19 109.49(12)
O11 N22 O12 121.80(14)
O11 N22 N21 124.62(13)
O12 N22 N21 113.59(14)
H26A N26 H26B 120.0
C9 N26 H26A 120.0
C9 N26 H26B 120.0
H27A N27 H27B 120.0
C9 N27 H27A 120.0
C9 N27 H27B 120.0
H28B N28 H28A 120.0
C9 N28 H28B 120.0
C9 N28 H28A 120.0
H29A N29 H29B 120.0
C7 N29 H29A 120.0
C7 N29 H29B 120.0
H30A N30 H30B 120.0
C7 N30 H30A 120.0
C7 N30 H30B 120.0
H31B N31 H31A 120.0
C7 N31 H31B 120.0
C7 N31 H31A 120.0
H32A N32 H32B 120.0
C8 N32 H32A 120.0
C8 N32 H32B 120.0
H33A N33 H33B 120.0
C8 N33 H33A 120.0
C8 N33 H33B 120.0
H34A N34 H34B 120.0
C8 N34 H34A 120.0
C8 N34 H34B 120.0
N16 C4 N17 133.17(14)
N16 C4 N19 112.35(13)
N17 C4 N19 114.46(13)
N14 C5 N15 114.08(14)
N14 C5 N19 140.22(15)
N15 C5 N19 105.68(13)
N12 C6 N15 120.91(14)
N13 C6 N12 135.86(14)
N13 C6 N15 103.21(13)
N30 C7 N29 120.95(16)
N31 C7 N29 119.18(15)
N31 C7 N30 119.87(15)
N32 C8 N33 120.67(15)
N32 C8 N34 119.30(15)
N34 C8 N33 120.03(15)
N27 C9 N26 119.57(16)
N27 C9 N28 119.86(18)
N28 C9 N26 120.57(17)
H23B N23 H23A 120.0
C10 N23 H23B 120.0
C10 N23 H23A 120.0
H24A N24 H24B 120.0
C10 N24 H24A 120.0
C10 N24 H24B 120.0
H25B N25 H25A 120.0
C10 N25 H25B 120.0
C10 N25 H25A 120.0
N24 C10 N23 120.17(16)
N24 C10 N25 119.26(16)
N25 C10 N23 120.57(16)
H2WA O2W H2WB 109.5
H2WC O2WA H2WD 109.5

loop_
_geom_bond_atom_site_label_1
_geom_bond_atom_site_label_2
_geom_bond_distance
O1 N1 1.2521(17)
O2 N1 1.2481(17)
O3 N10 1.2483(19)
O5 N8 1.2377(18)
O6 N8 1.2591(17)
N1 N2 1.3317(18)
N2 C1 1.354(2)
N3 H3 0.8600
N3 N4 1.3974(18)
N3 C1 1.345(2)
N4 C2 1.302(2)
N5 N6 1.3908(18)
N5 C1 1.362(2)
N5 C2 1.347(2)
N6 C3 1.326(2)
N7 N8 1.3261(18)
N7 C3 1.359(2)
N9 N10 1.334(2)
N9 N20 1.4029(17)
N10 O4 1.2561(17)
N20 C2 1.356(2)
N20 C3 1.4028(19)
O1W H1WA 0.89(3)
O1W H1WB 0.83(3)
O8 N11 1.2484(17)
O9 N18 1.2356(18)
O10 N18 1.2589(17)
O11 N22 1.2446(18)
O12 N22 1.2587(17)
N11 N12 1.3337(18)
N11 O7 1.2517(17)
N12 C6 1.353(2)
N13 H13 0.8600
N13 N14 1.3951(18)
N13 C6 1.343(2)
N14 C5 1.310(2)
N15 N16 1.3952(18)
N15 C5 1.3486(19)
N15 C6 1.361(2)
N16 C4 1.328(2)
N17 N18 1.3261(18)
N17 C4 1.359(2)
N19 N21 1.4030(17)
N19 C4 1.4005(19)
N19 C5 1.352(2)
N21 N22 1.3343(19)
N26 H26A 0.8600
N26 H26B 0.8600
N26 C9 1.327(2)
N27 H27A 0.8600
N27 H27B 0.8600
N27 C9 1.319(2)
N28 H28B 0.8600
N28 H28A 0.8600
N28 C9 1.322(2)
N29 H29A 0.8600
N29 H29B 0.8600
N29 C7 1.328(2)
N30 H30A 0.8600
N30 H30B 0.8600
N30 C7 1.326(2)
N31 H31B 0.8600
N31 H31A 0.8600
N31 C7 1.322(2)
N32 H32A 0.8600
N32 H32B 0.8600
N32 C8 1.324(2)
N33 H33A 0.8600
N33 H33B 0.8600
N33 C8 1.326(2)
N34 H34A 0.8600
N34 H34B 0.8600
N34 C8 1.326(2)
N23 H23B 0.8600
N23 H23A 0.8600
N23 C10 1.323(2)
N24 H24A 0.8600
N24 H24B 0.8600
N24 C10 1.321(2)
N25 H25B 0.8600
N25 H25A 0.8600
N25 C10 1.321(2)
O2W H2WA 0.9600
O2W H2WB 0.9600
O2WA H2WC 0.9600
O2WA H2WD 0.9600

loop_
_geom_torsion_atom_site_label_1
_geom_torsion_atom_site_label_2
_geom_torsion_atom_site_label_3
_geom_torsion_atom_site_label_4
_geom_torsion
O1 N1 N2 C1 -2.9(2)
O2 N1 N2 C1 176.86(14)
N1 N2 C1 N3 0.9(3)
N1 N2 C1 N5 -176.05(14)
N3 N4 C2 N5 -0.18(18)
N3 N4 C2 N20 179.2(2)
N4 N3 C1 N2 -177.39(18)
N4 N3 C1 N5 -0.13(18)
N5 N6 C3 N7 -178.03(18)
N5 N6 C3 N20 -0.31(18)
N6 N5 C1 N2 -2.0(3)
N6 N5 C1 N3 -179.85(18)
N6 N5 C2 N4 -179.99(14)
N6 N5 C2 N20 0.41(19)
N8 N7 C3 N6 -8.6(3)
N8 N7 C3 N20 173.75(14)
N9 N20 C2 N4 -2.0(3)
N9 N20 C2 N5 177.47(14)
N9 N20 C3 N6 -177.29(15)
N9 N20 C3 N7 0.9(2)
N10 N9 N20 C2 102.30(17)
N10 N9 N20 C3 -80.2(2)
N20 N9 N10 O3 5.47(19)
N20 N9 N10 O4 -173.91(12)
C1 N3 N4 C2 0.19(18)
C1 N5 N6 C3 179.79(19)
C1 N5 C2 N4 0.1(2)
C1 N5 C2 N20 -179.49(13)
C2 N5 N6 C3 -0.07(18)
C2 N5 C1 N2 177.83(15)
C2 N5 C1 N3 0.02(18)
C2 N20 C3 N6 0.58(19)
C2 N20 C3 N7 178.75(14)
C3 N7 N8 O5 -3.5(2)
C3 N7 N8 O6 177.55(14)
C3 N20 C2 N4 -180.0(2)
C3 N20 C2 N5 -0.57(18)
O8 N11 N12 C6 -179.09(14)
N11 N12 C6 N13 0.3(3)
N11 N12 C6 N15 178.23(14)
N13 N14 C5 N15 0.04(18)
N13 N14 C5 N19 -178.8(2)
N14 N13 C6 N12 176.51(18)
N14 N13 C6 N15 -1.69(18)
N15 N16 C4 N17 -177.87(18)
N15 N16 C4 N19 0.59(17)
N16 N15 C5 N14 177.85(13)
N16 N15 C5 N19 -2.95(18)
N16 N15 C6 N12 4.5(3)
N16 N15 C6 N13 -176.91(17)
N18 N17 C4 N16 -6.7(3)
N18 N17 C4 N19 174.83(14)
N19 N21 N22 O11 4.74(19)
N19 N21 N22 O12 -175.53(12)
N21 N19 C4 N16 -173.37(15)
N21 N19 C4 N17 5.4(2)
N21 N19 C5 N14 -6.4(3)
N21 N19 C5 N15 174.70(14)
C4 N17 N18 O9 -2.1(2)
C4 N17 N18 O10 177.71(14)
C4 N19 N21 N22 -79.75(19)
C4 N19 C5 N14 -178.1(2)
C4 N19 C5 N15 3.07(17)
C5 N15 N16 C4 1.47(18)
C5 N15 C6 N12 -176.95(15)
C5 N15 C6 N13 1.59(17)
C5 N19 N21 N22 110.63(16)
C5 N19 C4 N16 -2.38(19)
C5 N19 C4 N17 176.38(14)
C6 N13 N14 C5 1.07(18)
C6 N15 N16 C4 179.92(19)
C6 N15 C5 N14 -1.1(2)
C6 N15 C5 N19 178.12(13)
O7 N11 N12 C6 0.8(2)
